data_1565725
loop_
_publ_author_name
'Mohd. Nashre-ul-Islam, Swah'
'Dutta, Debajit'
'Sharma, Pranay'
'Verma, Akalesh K.'
'Frontera, Antonio'
'Bhattacharyya, Manjit K.'

_publ_section_title
;
 Supramolecular association involving antiparallel CO&#x22EF;CO and
 anion--\p contacts in Co(II) and Mn(II) complexes involving
 2,5-pyridinedicarboxylate: Anticancer evaluation and theoretical studies
;
_journal_name_full 'Inorganica Chimica Acta'
_journal_page_first 119108
_journal_paper_doi 10.1016/j.ica.2019.119108
_journal_volume 498
_journal_year 2019
_chemical_formula_sum 'C7 H15 Co N O10'
_chemical_formula_weight 332.13
_space_group_IT_number 2
_space_group_name_Hall '-P 1'
_space_group_name_H-M_alt 'P -1'
_symmetry_cell_setting triclinic
_symmetry_space_group_name_H-M 'P -1'
_atom_sites_solution_hydrogens geom
_atom_sites_solution_primary direct
_atom_sites_solution_secondary difmap
_audit_creation_method SHELXL-97
_cell_angle_alpha 107.115(2)
_cell_angle_beta 99.326(2)
_cell_angle_gamma 102.7180(10)
_cell_formula_units_Z 2
_cell_length_a 7.0788(2)
_cell_length_b 8.3640(2)
_cell_length_c 11.4416(4)
_cell_measurement_reflns_used 5729
_cell_measurement_temperature 293(2)
_cell_measurement_theta_max 28.48
_cell_measurement_theta_min 2.66
_cell_volume 612.56(3)
_computing_cell_refinement 'Bruker SMART'
_computing_data_collection 'Bruker SMART'
_computing_data_reduction 'Bruker SAINT'
_computing_molecular_graphics 'Bruker SHELXTL'
_computing_publication_material 'Bruker SHELXTL'
_computing_structure_refinement 'SHELXL-97 (Sheldrick, 1997)'
_computing_structure_solution 'Bruker SHELXTL'
_diffrn_ambient_temperature 293(2)
_diffrn_measured_fraction_theta_full 0.975
_diffrn_measured_fraction_theta_max 0.975
_diffrn_measurement_device_type 'CCD area detector'
_diffrn_measurement_method 'phi and omega scans'
_diffrn_radiation_monochromator graphite
_diffrn_radiation_source 'fine-focus sealed tube'
_diffrn_radiation_type MoK\a
_diffrn_radiation_wavelength 0.71073
_diffrn_reflns_av_R_equivalents 0.0187
_diffrn_reflns_av_sigmaI/netI 0.0170
_diffrn_reflns_limit_h_max 8
_diffrn_reflns_limit_h_min -8
_diffrn_reflns_limit_k_max 9
_diffrn_reflns_limit_k_min -9
_diffrn_reflns_limit_l_max 13
_diffrn_reflns_limit_l_min -13
_diffrn_reflns_number 8317
_diffrn_reflns_theta_full 25.00
_diffrn_reflns_theta_max 25.00
_diffrn_reflns_theta_min 1.92
_exptl_absorpt_coefficient_mu 1.451
_exptl_absorpt_correction_type none
_exptl_crystal_colour Red
_exptl_crystal_density_diffrn 1.801
_exptl_crystal_density_meas 1.801
_exptl_crystal_density_method 'not measured'
_exptl_crystal_description Block
_exptl_crystal_F_000 342
_refine_diff_density_max 0.260
_refine_diff_density_min -0.415
_refine_diff_density_rms 0.086
_refine_ls_extinction_method none
_refine_ls_goodness_of_fit_ref 1.097
_refine_ls_hydrogen_treatment mixed
_refine_ls_matrix_type full
_refine_ls_number_parameters 208
_refine_ls_number_reflns 2109
_refine_ls_number_restraints 0
_refine_ls_restrained_S_all 1.097
_refine_ls_R_factor_all 0.0243
_refine_ls_R_factor_gt 0.0229
_refine_ls_shift/su_max 0.000
_refine_ls_shift/su_mean 0.000
_refine_ls_structure_factor_coef Fsqd
_refine_ls_weighting_details 'calc w=1/[\s^2^(Fo^2^)+(0.0340P)^2^+0.2724P] where P=(Fo^2^+2Fc^2^)/3'
_refine_ls_weighting_scheme calc
_refine_ls_wR_factor_gt 0.0605
_refine_ls_wR_factor_ref 0.0624
_reflns_number_gt 2007
_reflns_number_total 2109
_reflns_threshold_expression >2sigma(I)
_cod_data_source_file ICA-2019-498-119108.cif
_cod_data_source_block 1
_cod_depositor_comments
;
The following automatic conversions were performed:

data item '_symmetry_cell_setting' value 'Triclinic' was changed to
'triclinic' in accordance with the built-in table derived from the
CIF Core dictionary named 'cif_core.dic' version 2.4.5 last updated
on 2014-11-21.

Automatic conversion script
Id: cif_fix_values 8738 2021-04-28 16:35:53Z antanas 
;
_cod_original_sg_symbol_H-M P-1
_cod_database_code 1565725

loop_
_symmetry_equiv_pos_as_xyz
'x, y, z'
'-x, -y, -z'

loop_
_atom_site_label
_atom_site_type_symbol
_atom_site_fract_x
_atom_site_fract_y
_atom_site_fract_z
_atom_site_U_iso_or_equiv
_atom_site_adp_type
_atom_site_occupancy
_atom_site_symmetry_multiplicity
_atom_site_calc_flag
_atom_site_refinement_flags
_atom_site_disorder_assembly
_atom_site_disorder_group
H7B H -0.1031 -0.3491 0.0497 0.080 Uiso 1 1 d . . .
H7A H -0.0028 -0.4450 0.1270 0.080 Uiso 1 1 d . . .
H10A H 0.1320 0.4119 0.2227 0.080 Uiso 1 1 d . . .
Co1 Co 0.19684(3) -0.10237(3) 0.21421(2) 0.02100(10) Uani 1 1 d . . .
O1 O 0.19053(19) -0.07150(16) 0.04100(12) 0.0261(3) Uani 1 1 d . . .
O2 O 0.32771(19) 0.09715(18) -0.05875(12) 0.0285(3) Uani 1 1 d . . .
O3 O 0.8734(2) 0.67547(17) 0.54261(13) 0.0303(3) Uani 1 1 d . . .
O4 O 0.7764(2) 0.46179(17) 0.61748(13) 0.0339(3) Uani 1 1 d . . .
O7 O -0.0425(2) -0.33558(17) 0.12933(13) 0.0304(3) Uani 1 1 d . . .
O5 O -0.0191(2) 0.02844(19) 0.26166(15) 0.0266(3) Uani 1 1 d . . .
O8 O 0.2303(3) -0.1398(2) 0.38443(16) 0.0368(4) Uani 1 1 d . . .
O6 O 0.4111(2) -0.2467(2) 0.18105(18) 0.0336(3) Uani 1 1 d . . .
N1 N 0.4187(2) 0.14079(19) 0.26411(14) 0.0210(3) Uani 1 1 d . . .
C1 C 0.3120(3) 0.0622(2) 0.03826(17) 0.0215(4) Uani 1 1 d . . .
C2 C 0.4465(3) 0.1863(2) 0.16349(17) 0.0205(4) Uani 1 1 d . . .
C3 C 0.5884(3) 0.3364(2) 0.17407(19) 0.0270(4) Uani 1 1 d . . .
H3 H 0.6064 0.3642 0.1029 0.032 Uiso 1 1 calc R . .
C4 C 0.7034(3) 0.4444(2) 0.29292(18) 0.0264(4) Uani 1 1 d . . .
H4 H 0.8007 0.5452 0.3021 0.032 Uiso 1 1 calc R . .
C5 C 0.6730(3) 0.4021(2) 0.39776(17) 0.0218(4) Uani 1 1 d . . .
C6 C 0.7841(3) 0.5220(2) 0.52975(18) 0.0227(4) Uani 1 1 d . . .
C7 C 0.5296(3) 0.2473(2) 0.37848(17) 0.0215(4) Uani 1 1 d . . .
H7 H 0.5097 0.2164 0.4482 0.026 Uiso 1 1 calc R . .
O9 O 0.2508(2) 0.1261(2) 0.59555(16) 0.0353(4) Uani 1 1 d . . .
O10 O 0.0804(2) 0.3760(2) 0.12890(14) 0.0362(4) Uani 1 1 d . . .
H8A H 0.226(4) -0.239(4) 0.390(3) 0.050(8) Uiso 1 1 d . . .
H9A H 0.171(4) 0.101(4) 0.632(3) 0.051(9) Uiso 1 1 d . . .
H5A H -0.104(4) 0.009(3) 0.207(2) 0.031(7) Uiso 1 1 d . . .
H6A H 0.497(5) -0.230(4) 0.249(3) 0.061(9) Uiso 1 1 d . . .
H9B H 0.200(4) 0.187(4) 0.564(3) 0.054(9) Uiso 1 1 d . . .
H5B H 0.021(4) 0.138(4) 0.314(3) 0.044(7) Uiso 1 1 d . . .
H8B H 0.238(5) -0.069(4) 0.449(3) 0.067(10) Uiso 1 1 d . . .
H6B H 0.477(4) -0.228(4) 0.137(3) 0.048(9) Uiso 1 1 d . . .
H10B H 0.003(4) 0.294(3) 0.109(2) 0.034(7) Uiso 1 1 d . . .

loop_
_atom_site_aniso_label
_atom_site_aniso_U_11
_atom_site_aniso_U_22
_atom_site_aniso_U_33
_atom_site_aniso_U_23
_atom_site_aniso_U_13
_atom_site_aniso_U_12
Co1 0.02337(15) 0.01984(15) 0.01689(16) 0.00651(11) 0.00307(10) 0.00146(10)
O1 0.0280(7) 0.0228(7) 0.0190(7) 0.0056(5) 0.0004(5) -0.0037(5)
O2 0.0292(7) 0.0339(7) 0.0175(7) 0.0104(6) 0.0020(6) 0.0000(6)
O3 0.0362(7) 0.0213(7) 0.0226(8) 0.0018(6) 0.0005(6) -0.0004(6)
O4 0.0480(9) 0.0273(7) 0.0187(8) 0.0062(6) -0.0005(6) 0.0042(6)
O7 0.0338(7) 0.0243(7) 0.0266(8) 0.0077(6) 0.0038(6) -0.0003(6)
O5 0.0261(7) 0.0245(8) 0.0212(8) 0.0021(6) -0.0024(6) 0.0051(6)
O8 0.0629(11) 0.0289(9) 0.0218(9) 0.0116(7) 0.0096(7) 0.0155(7)
O6 0.0339(8) 0.0380(9) 0.0338(9) 0.0161(7) 0.0127(8) 0.0109(7)
N1 0.0212(7) 0.0214(8) 0.0179(8) 0.0072(6) 0.0019(6) 0.0026(6)
C1 0.0211(9) 0.0232(9) 0.0189(10) 0.0065(8) 0.0028(7) 0.0066(7)
C2 0.0211(8) 0.0203(9) 0.0187(10) 0.0057(7) 0.0038(7) 0.0051(7)
C3 0.0305(10) 0.0264(10) 0.0206(10) 0.0088(8) 0.0058(8) 0.0007(8)
C4 0.0275(10) 0.0217(9) 0.0239(11) 0.0056(8) 0.0054(8) -0.0014(7)
C5 0.0215(9) 0.0224(9) 0.0187(10) 0.0044(7) 0.0025(7) 0.0062(7)
C6 0.0213(9) 0.0224(10) 0.0209(10) 0.0039(8) 0.0024(7) 0.0062(7)
C7 0.0227(9) 0.0238(9) 0.0150(9) 0.0056(7) 0.0024(7) 0.0039(7)
O9 0.0416(9) 0.0371(9) 0.0328(9) 0.0161(7) 0.0135(8) 0.0130(7)
O10 0.0451(9) 0.0270(8) 0.0247(8) 0.0054(6) 0.0003(7) -0.0025(7)

loop_
_atom_type_symbol
_atom_type_description
_atom_type_scat_dispersion_real
_atom_type_scat_dispersion_imag
_atom_type_scat_source
C C 0.0033 0.0016 'International Tables Vol C Tables 4.2.6.8 and 6.1.1.4'
H H 0.0000 0.0000 'International Tables Vol C Tables 4.2.6.8 and 6.1.1.4'
Co Co 0.3494 0.9721 'International Tables Vol C Tables 4.2.6.8 and 6.1.1.4'
N N 0.0061 0.0033 'International Tables Vol C Tables 4.2.6.8 and 6.1.1.4'
O O 0.0106 0.0060 'International Tables Vol C Tables 4.2.6.8 and 6.1.1.4'

loop_
_geom_angle_atom_site_label_1
_geom_angle_atom_site_label_2
_geom_angle_atom_site_label_3
_geom_angle
_geom_angle_site_symmetry_1
_geom_angle_site_symmetry_3
O8 Co1 O1 173.99(6) . .
O8 Co1 O5 89.01(7) . .
O1 Co1 O5 96.79(6) . .
O8 Co1 O7 91.28(6) . .
O1 Co1 O7 90.54(5) . .
O5 Co1 O7 87.30(6) . .
O8 Co1 N1 100.30(6) . .
O1 Co1 N1 78.15(5) . .
O5 Co1 N1 90.82(6) . .
O7 Co1 N1 168.24(6) . .
O8 Co1 O6 85.32(7) . .
O1 Co1 O6 88.93(6) . .
O5 Co1 O6 174.02(6) . .
O7 Co1 O6 90.91(6) . .
N1 Co1 O6 92.07(6) . .
C1 O1 Co1 117.47(11) . .
Co1 O7 H7B 112.42(10) . .
Co1 O7 H7A 114.08(10) . .
H7B O7 H7A 107.79(13) . .
Co1 O5 H5A 112.9(18) . .
Co1 O5 H5B 119.3(16) . .
H5A O5 H5B 115(2) . .
Co1 O8 H8A 121.9(19) . .
Co1 O8 H8B 125(2) . .
H8A O8 H8B 113(3) . .
Co1 O6 H6A 113(2) . .
Co1 O6 H6B 118(2) . .
H6A O6 H6B 103(3) . .
C7 N1 C2 118.42(15) . .
C7 N1 Co1 128.88(12) . .
C2 N1 Co1 112.70(11) . .
O2 C1 O1 124.86(16) . .
O2 C1 C2 118.80(16) . .
O1 C1 C2 116.34(16) . .
N1 C2 C3 122.25(17) . .
N1 C2 C1 115.29(15) . .
C3 C2 C1 122.46(17) . .
C2 C3 C4 118.63(18) . .
C2 C3 H3 120.7 . .
C4 C3 H3 120.7 . .
C5 C4 C3 119.87(17) . .
C5 C4 H4 120.1 . .
C3 C4 H4 120.1 . .
C4 C5 C7 117.75(17) . .
C4 C5 C6 121.76(16) . .
C7 C5 C6 120.44(17) . .
O4 C6 O3 125.31(17) . .
O4 C6 C5 117.72(16) . .
O3 C6 C5 116.95(17) . .
N1 C7 C5 123.03(17) . .
N1 C7 H7 118.5 . .
C5 C7 H7 118.5 . .
H9A O9 H9B 99(3) . .
H10A O10 H10B 107(2) . .

loop_
_geom_bond_atom_site_label_1
_geom_bond_atom_site_label_2
_geom_bond_distance
_geom_bond_site_symmetry_2
Co1 O8 2.0467(16) .
Co1 O1 2.0672(13) .
Co1 O5 2.1173(14) .
Co1 O7 2.1247(13) .
Co1 N1 2.1327(15) .
Co1 O6 2.1506(15) .
O1 C1 1.263(2) .
O2 C1 1.244(2) .
O3 C6 1.253(2) .
O4 C6 1.252(2) .
O7 H7B 0.9047(14) .
O7 H7A 1.0091(14) .
O5 H5A 0.75(3) .
O5 H5B 0.88(3) .
O8 H8A 0.85(3) .
O8 H8B 0.78(3) .
O6 H6A 0.86(3) .
O6 H6B 0.77(3) .
N1 C7 1.340(2) .
N1 C2 1.344(3) .
C1 C2 1.512(2) .
C2 C3 1.384(3) .
C3 C4 1.386(3) .
C3 H3 0.9300 .
C4 C5 1.382(3) .
C4 H4 0.9300 .
C5 C7 1.391(3) .
C5 C6 1.510(3) .
C7 H7 0.9300 .
O9 H9A 0.78(3) .
O9 H9B 0.81(3) .
O10 H10A 1.0052(15) .
O10 H10B 0.72(2) .

loop_
_geom_torsion_atom_site_label_1
_geom_torsion_atom_site_label_2
_geom_torsion_atom_site_label_3
_geom_torsion_atom_site_label_4
_geom_torsion
_geom_torsion_site_symmetry_1
_geom_torsion_site_symmetry_2
_geom_torsion_site_symmetry_3
_geom_torsion_site_symmetry_4
O8 Co1 O1 C1 -74.0(6) . . . .
O5 Co1 O1 C1 91.08(13) . . . .
O7 Co1 O1 C1 178.42(13) . . . .
N1 Co1 O1 C1 1.67(13) . . . .
O6 Co1 O1 C1 -90.67(13) . . . .
O8 Co1 N1 C7 -7.31(16) . . . .
O1 Co1 N1 C7 178.61(16) . . . .
O5 Co1 N1 C7 81.84(15) . . . .
O7 Co1 N1 C7 162.5(2) . . . .
O6 Co1 N1 C7 -92.92(16) . . . .
O8 Co1 N1 C2 171.99(12) . . . .
O1 Co1 N1 C2 -2.09(12) . . . .
O5 Co1 N1 C2 -98.86(13) . . . .
O7 Co1 N1 C2 -18.2(3) . . . .
O6 Co1 N1 C2 86.38(13) . . . .
Co1 O1 C1 O2 178.93(14) . . . .
Co1 O1 C1 C2 -1.0(2) . . . .
C7 N1 C2 C3 1.7(3) . . . .
Co1 N1 C2 C3 -177.70(14) . . . .
C7 N1 C2 C1 -178.37(15) . . . .
Co1 N1 C2 C1 2.25(19) . . . .
O2 C1 C2 N1 179.15(16) . . . .
O1 C1 C2 N1 -1.0(2) . . . .
O2 C1 C2 C3 -0.9(3) . . . .
O1 C1 C2 C3 179.00(17) . . . .
N1 C2 C3 C4 -1.1(3) . . . .
C1 C2 C3 C4 178.99(17) . . . .
C2 C3 C4 C5 -0.8(3) . . . .
C3 C4 C5 C7 1.8(3) . . . .
C3 C4 C5 C6 -175.54(17) . . . .
C4 C5 C6 O4 -167.26(18) . . . .
C7 C5 C6 O4 15.4(3) . . . .
C4 C5 C6 O3 14.2(3) . . . .
C7 C5 C6 O3 -163.12(17) . . . .
C2 N1 C7 C5 -0.5(3) . . . .
Co1 N1 C7 C5 178.76(13) . . . .
C4 C5 C7 N1 -1.2(3) . . . .
C6 C5 C7 N1 176.18(16) . . . .
